data_4510027
loop_
_publ_author_name
'Zhang, Ying'
'Shen, Jian-Qiang'
'Zheng, Li-Hua'
'Zhang, Zhi-Ming'
'Li, Yu-Xin'
'Wang, En-Bo'

_publ_section_title
;
 Four Polyoxonibate-Based Inorganic--Organic Hybrids Assembly from
 Bicapped Heteropolyoxonibate with Effective Antitumor Activity
;
_journal_issue 1
_journal_name_full 'Crystal Growth &amp; Design'
_journal_page_first 110
_journal_paper_doi 10.1021/cg401227g
_journal_volume 14
_journal_year 2014
_chemical_formula_sum 'C12 H94 Cu3 Ge K2 N12 Na4 Nb12 O65 V2'
_chemical_formula_weight 3097.16
_chemical_name_systematic
; 
 ? 
;
_space_group_IT_number 12
_symmetry_cell_setting monoclinic
_symmetry_space_group_name_Hall '-C 2y'
_symmetry_space_group_name_H-M 'C 1 2/m 1'
_atom_sites_solution_hydrogens NONE
_atom_sites_solution_primary direct
_atom_sites_solution_secondary difmap
_audit_creation_method SHELXL-97
_cell_angle_alpha 90.00
_cell_angle_beta 93.88(3)
_cell_angle_gamma 90.00
_cell_formula_units_Z 4
_cell_length_a 28.918(6)
_cell_length_b 27.275(5)
_cell_length_c 13.638(3)
_cell_measurement_temperature 293(2)
_cell_measurement_theta_max 27.46
_cell_measurement_theta_min 2.99
_cell_volume 10732(4)
_computing_structure_refinement 'SHELXL-97 (Sheldrick, 1997)'
_computing_structure_solution 'SHELXS-97 (Sheldrick, 1990)'
_diffrn_ambient_temperature 293(2)
_diffrn_detector_area_resol_mean 0.01
_diffrn_measured_fraction_theta_full 0.977
_diffrn_measured_fraction_theta_max 0.977
_diffrn_measurement_device_type 'Rigaku R-AXIS RAPID IP'
_diffrn_measurement_method Oscillation
_diffrn_radiation_monochromator graphite
_diffrn_radiation_source 'fine-focus sealed tube'
_diffrn_radiation_type MoK\a
_diffrn_radiation_wavelength 0.71073
_diffrn_reflns_av_R_equivalents 0.0652
_diffrn_reflns_av_sigmaI/netI 0.0626
_diffrn_reflns_limit_h_max 37
_diffrn_reflns_limit_h_min -37
_diffrn_reflns_limit_k_max 35
_diffrn_reflns_limit_k_min -35
_diffrn_reflns_limit_l_max 16
_diffrn_reflns_limit_l_min -17
_diffrn_reflns_number 44302
_diffrn_reflns_theta_full 27.46
_diffrn_reflns_theta_max 27.46
_diffrn_reflns_theta_min 2.99
_diffrn_standards_decay_% none
_diffrn_standards_interval_count 0
_diffrn_standards_interval_time 0
_diffrn_standards_number 0
_exptl_absorpt_coefficient_mu 2.430
_exptl_absorpt_correction_T_max 0.8483
_exptl_absorpt_correction_T_min 0.7759
_exptl_absorpt_correction_type multi-scan
_exptl_absorpt_process_details 'ABSCOR by T.Higashi    8 March, 1995'
_exptl_crystal_colour BROWN
_exptl_crystal_density_diffrn 1.917
_exptl_crystal_density_method 'not measured'
_exptl_crystal_description BLOCK
_exptl_crystal_F_000 6036
_exptl_crystal_size_max 0.11
_exptl_crystal_size_mid 0.10
_exptl_crystal_size_min 0.07
_refine_diff_density_max 1.864
_refine_diff_density_min -0.953
_refine_diff_density_rms 0.185
_refine_ls_extinction_method none
_refine_ls_goodness_of_fit_ref 0.994
_refine_ls_hydrogen_treatment constr
_refine_ls_matrix_type full
_refine_ls_number_parameters 553
_refine_ls_number_reflns 12276
_refine_ls_number_restraints 66
_refine_ls_restrained_S_all 0.997
_refine_ls_R_factor_all 0.1065
_refine_ls_R_factor_gt 0.0697
_refine_ls_shift/su_max 0.002
_refine_ls_shift/su_mean 0.000
_refine_ls_structure_factor_coef Fsqd
_refine_ls_weighting_details 'calc w=1/[\s^2^(Fo^2^)+(0.0997P)^2^+217.0248P] where P=(Fo^2^+2Fc^2^)/3'
_refine_ls_weighting_scheme calc
_refine_ls_wR_factor_gt 0.1913
_refine_ls_wR_factor_ref 0.2126
_reflns_number_gt 8516
_reflns_number_total 12276
_reflns_threshold_expression >2sigma(I)
_cod_data_source_file cg401227g_si_003.cif
_cod_data_source_block 1
_cod_depositor_comments
;
The following automatic conversions were performed:

'_exptl_absorpt_correction_type' value 'MULTI-SCAN' changed to
'multi-scan' according to
/usr/data/users/saulius/automatic-downloads/current/ACS/lib/dictionaries/cif_core.dic
dictionary named 'cif_core.dic' version 2.4.2 from
2011-04-26.

'_refine_ls_hydrogen_treatment' value 'CONSTR' changed
to 'constr' according to
/usr/data/users/saulius/automatic-downloads/current/ACS/lib/dictionaries/cif_core.dic
dictionary named 'cif_core.dic' version 2.4.2 from 2011-04-26.

Automatic conversion script
Id: cif_fix_values 2281 2013-09-26 08:29:07Z andrius 
;
_cod_original_sg_symbol_H-M C2/M
_cod_database_code 4510027

loop_
_symmetry_equiv_pos_as_xyz
'x, y, z'
'-x, y, -z'
'x+1/2, y+1/2, z'
'-x+1/2, y+1/2, -z'
'-x, -y, -z'
'x, -y, z'
'-x+1/2, -y+1/2, -z'
'x+1/2, -y+1/2, z'

loop_
_atom_site_label
_atom_site_type_symbol
_atom_site_fract_x
_atom_site_fract_y
_atom_site_fract_z
_atom_site_U_iso_or_equiv
_atom_site_adp_type
_atom_site_occupancy
_atom_site_symmetry_multiplicity
_atom_site_calc_flag
_atom_site_refinement_flags
Nb1 Nb 0.23733(3) 0.36785(3) 0.09731(6) 0.0376(2) Uani 1 1 d .
Nb2 Nb 0.20311(3) 0.56223(3) -0.14219(5) 0.02802(18) Uani 1 1 d .
Nb3 Nb 0.26841(3) 0.43095(3) 0.31260(5) 0.03105(19) Uani 1 1 d .
Nb4 Nb 0.15609(3) 0.43123(3) 0.22314(5) 0.02934(19) Uani 1 1 d .
Nb5 Nb 0.32741(3) 0.56207(3) -0.04364(6) 0.0326(2) Uani 1 1 d .
Nb6 Nb 0.12098(4) 0.5000 -0.01670(8) 0.0309(2) Uani 1 2 d S
Nb7 Nb 0.35993(4) 0.5000 0.17359(9) 0.0381(3) Uani 1 2 d S
Ge1 Ge 0.23895(4) 0.5000 0.08785(9) 0.0270(3) Uani 1 2 d S
Cu1 Cu 0.01501(6) 0.5000 -0.18816(13) 0.0469(4) Uani 1 2 d S
Cu2 Cu 0.22671(5) 0.23842(4) 0.18265(9) 0.0476(3) Uani 1 1 d .
V1 V 0.14368(10) 0.39337(10) 0.0120(2) 0.0272(6) Uani 0.50 1 d P
V2 V 0.33389(11) 0.39386(11) 0.1625(2) 0.0326(6) Uani 0.50 1 d P
O1 O 0.1061(3) 0.3518(3) -0.0176(6) 0.0543(19) Uani 1 1 d U
O2 O 0.3706(3) 0.3562(3) 0.1915(6) 0.063(2) Uani 1 1 d U
O3 O 0.4143(3) 0.5000 0.2432(8) 0.049(2) Uani 1 2 d S
O4 O 0.1753(2) 0.3702(2) 0.1516(5) 0.0362(14) Uani 1 1 d .
O5 O 0.1284(2) 0.4504(2) 0.0891(4) 0.0293(12) Uani 1 1 d .
O6 O 0.2617(3) 0.5000 0.3429(6) 0.0330(18) Uani 1 2 d S
O7 O 0.1544(3) 0.5000 0.2586(6) 0.0344(19) Uani 1 2 d S
O8 O 0.2963(2) 0.3909(2) 0.0437(4) 0.0318(13) Uani 1 1 d .
O9 O 0.2961(3) 0.5000 0.0551(6) 0.0282(17) Uani 1 2 d S
O10 O 0.2702(2) 0.5585(2) -0.1254(4) 0.0305(12) Uani 1 1 d .
O11 O 0.2290(2) 0.44837(19) 0.1576(4) 0.0277(12) Uani 1 1 d .
O12 O 0.3497(3) 0.5000 -0.0972(6) 0.0336(19) Uani 1 2 d S
O13 O 0.2030(2) 0.4172(2) 0.3322(4) 0.0304(12) Uani 1 1 d .
O14 O 0.2057(2) 0.39081(19) -0.0290(4) 0.0285(12) Uani 1 1 d .
O15 O 0.1969(2) 0.6050(2) -0.2413(4) 0.0363(14) Uani 1 1 d .
O16 O 0.1056(2) 0.4096(2) 0.2764(5) 0.0414(15) Uani 1 1 d .
O17 O 0.1369(2) 0.5539(2) -0.1072(5) 0.0388(15) Uani 1 1 d .
O18 O 0.2942(3) 0.4083(2) 0.4254(5) 0.0447(16) Uani 1 1 d .
O19 O 0.3264(2) 0.4495(2) 0.2458(4) 0.0345(13) Uani 1 1 d .
O20 O 0.2027(3) 0.5000 -0.0187(6) 0.0262(16) Uani 1 2 d S
O21 O 0.2407(2) 0.3045(2) 0.0751(4) 0.0373(14) Uani 1 1 d .
O22 O 0.2729(2) 0.3703(2) 0.2272(4) 0.0368(14) Uani 1 1 d .
O23 O 0.3598(2) 0.6043(2) -0.1111(5) 0.0449(16) Uani 1 1 d .
O24 O 0.0597(3) 0.5000 -0.0389(6) 0.0337(19) Uani 1 2 d S
O25 O 0.1998(3) 0.5000 -0.2146(6) 0.0279(17) Uani 1 2 d S
O26 O 0.3711(2) 0.5538(3) 0.0782(5) 0.0466(17) Uani 1 1 d .
N1 N 0.0533(4) 0.4451(4) -0.2422(7) 0.063(3) Uani 1 1 d .
N2 N 0.2666(4) 0.2681(3) 0.2945(6) 0.061(3) Uani 1 1 d .
N3 N 0.1674(4) 0.2686(3) 0.2210(7) 0.061(3) Uani 1 1 d .
N4 N -0.0247(3) 0.4457(3) -0.1389(7) 0.051(2) Uani 1 1 d .
N5 N 0.1873(3) 0.2066(3) 0.0741(7) 0.051(2) Uani 1 1 d .
N6 N 0.2858(3) 0.2069(3) 0.1452(6) 0.049(2) Uani 1 1 d .
C1 C 0.0273(5) 0.3978(5) -0.2322(11) 0.079(4) Uani 1 1 d .
C2 C 0.0043(5) 0.3991(4) -0.1333(10) 0.066(3) Uani 1 1 d .
C3 C 0.3133(6) 0.2449(5) 0.2996(9) 0.080(5) Uani 1 1 d .
C4 C 0.3251(5) 0.2341(5) 0.1933(9) 0.066(3) Uani 1 1 d .
C5 C 0.1429(4) 0.2346(5) 0.0591(10) 0.065(3) Uani 1 1 d .
C6 C 0.1258(5) 0.2448(5) 0.1610(12) 0.080(4) Uani 1 1 d .
K1 K 0.18393(13) 0.5000 -0.5390(2) 0.0504(8) Uani 1 2 d S
K2 K 0.29198(13) 0.5000 -0.2899(2) 0.0531(8) Uani 1 2 d S
Na1 Na 0.1304(4) 0.6270(5) -0.3859(8) 0.088(3) Uani 0.53 1 d PU
Na2 Na 0.0381(4) 0.2824(4) -0.0600(9) 0.078(3) Uani 0.50 1 d PU
Na3 Na 0.1834(5) 0.3412(4) 0.4535(9) 0.086(4) Uani 0.47 1 d PU
Na4 Na 0.0716(5) 0.3222(5) 0.3373(10) 0.095(4) Uani 0.50 1 d PU
O1W O 0.2115(5) 0.1497(5) 0.2771(9) 0.118(4) Uani 1 1 d U
O2W O -0.0027(7) 0.2705(7) -0.2529(13) 0.170(7) Uani 1 1 d U
O3W O 0.1332(6) 0.5000 -0.3677(11) 0.097(5) Uani 1 2 d SU
O4W O 0.2378(3) 0.4381(3) -0.4144(6) 0.067(2) Uani 1 1 d U
O5W O 0.3318(7) 0.5000 -0.4746(14) 0.129(7) Uani 1 2 d SU
O6W O 0.4642(12) 0.5702(12) 0.075(2) 0.117(11) Uiso 0.40 1 d P
O7W O 0.4472(9) 0.3167(10) 0.1009(18) 0.128(8) Uiso 0.56 1 d P
O8W O 0.4492(9) 0.6334(10) -0.1055(19) 0.132(9) Uiso 0.56 1 d P
O9W O 0.1421(10) 0.2492(11) 0.441(2) 0.129(9) Uiso 0.51 1 d P
O10W O 0.4383(18) 0.5000 -0.146(4) 0.165(18) Uiso 0.50 2 d SP
O11W O 0.0000 0.4271(18) -0.5000 0.165(18) Uiso 0.50 2 d SP
O12W O 0.3952(16) 0.4391(16) 0.417(3) 0.139(15) Uiso 0.35 1 d P
O13W O -0.0235(13) 0.1738(14) -0.278(3) 0.143(13) Uiso 0.41 1 d P
O14W O 0.3618(15) 0.4149(15) -0.307(3) 0.149(14) Uiso 0.40 1 d P
O15W O 0.2795(8) 0.3189(8) 0.5237(16) 0.121(7) Uiso 0.62 1 d P
O16W O 0.0000 0.3356(14) -0.5000 0.138(12) Uiso 0.58 2 d SP
O17W O 0.0503(12) 0.4768(12) -0.632(2) 0.131(12) Uiso 0.40 1 d P
O18W O 0.4296(7) 0.2071(8) 0.3892(15) 0.141(7) Uiso 0.75 1 d P
O19W O 0.0925(8) 0.4409(8) -0.5425(16) 0.146(7) Uiso 0.75 1 d P

loop_
_atom_site_aniso_label
_atom_site_aniso_U_11
_atom_site_aniso_U_22
_atom_site_aniso_U_33
_atom_site_aniso_U_23
_atom_site_aniso_U_13
_atom_site_aniso_U_12
Nb1 0.0613(6) 0.0196(3) 0.0330(4) 0.0014(3) 0.0114(4) 0.0011(3)
Nb2 0.0363(4) 0.0220(3) 0.0257(3) 0.0014(3) 0.0023(3) -0.0018(3)
Nb3 0.0382(5) 0.0264(4) 0.0277(4) 0.0022(3) -0.0037(3) 0.0003(3)
Nb4 0.0323(4) 0.0262(4) 0.0299(4) 0.0033(3) 0.0052(3) -0.0004(3)
Nb5 0.0319(4) 0.0268(4) 0.0398(4) 0.0025(3) 0.0084(3) -0.0013(3)
Nb6 0.0245(6) 0.0403(6) 0.0277(5) 0.000 -0.0006(4) 0.000
Nb7 0.0278(6) 0.0461(7) 0.0399(6) 0.000 -0.0017(5) 0.000
Ge1 0.0292(7) 0.0237(6) 0.0282(6) 0.000 0.0018(5) 0.000
Cu1 0.0329(9) 0.0672(12) 0.0406(9) 0.000 0.0017(7) 0.000
Cu2 0.0733(10) 0.0288(6) 0.0416(6) -0.0015(5) 0.0115(6) 0.0043(6)
V1 0.0306(15) 0.0218(12) 0.0292(13) 0.0009(11) 0.0009(11) -0.0033(11)
V2 0.0327(16) 0.0275(14) 0.0372(15) 0.0017(12) -0.0012(12) 0.0058(12)
O1 0.053(4) 0.048(3) 0.061(4) -0.002(3) -0.002(3) -0.012(3)
O2 0.052(5) 0.070(5) 0.064(4) 0.008(4) -0.006(4) 0.006(4)
O3 0.037(6) 0.049(6) 0.060(6) 0.000 -0.012(5) 0.000
O4 0.037(4) 0.028(3) 0.044(3) -0.004(3) 0.003(3) -0.004(3)
O5 0.034(3) 0.026(3) 0.027(3) -0.002(2) -0.002(2) -0.005(2)
O6 0.037(5) 0.029(4) 0.033(4) 0.000 0.001(4) 0.000
O7 0.041(5) 0.031(4) 0.031(4) 0.000 0.003(4) 0.000
O8 0.032(3) 0.026(3) 0.037(3) 0.003(3) 0.004(2) 0.000(2)
O9 0.022(4) 0.025(4) 0.038(4) 0.000 0.003(3) 0.000
O10 0.031(3) 0.027(3) 0.034(3) 0.001(2) 0.004(2) 0.002(2)
O11 0.033(3) 0.023(3) 0.028(3) 0.001(2) 0.004(2) 0.003(2)
O12 0.032(5) 0.030(4) 0.039(5) 0.000 0.010(4) 0.000
O13 0.037(3) 0.031(3) 0.024(3) 0.003(2) 0.001(2) -0.001(2)
O14 0.032(3) 0.023(3) 0.031(3) 0.002(2) 0.002(2) 0.000(2)
O15 0.051(4) 0.029(3) 0.029(3) 0.006(3) 0.003(3) -0.004(3)
O16 0.041(4) 0.047(4) 0.037(3) 0.005(3) 0.013(3) -0.005(3)
O17 0.032(3) 0.037(3) 0.048(4) 0.015(3) 0.005(3) 0.009(3)
O18 0.056(5) 0.042(4) 0.036(3) 0.007(3) -0.001(3) 0.009(3)
O19 0.035(3) 0.033(3) 0.035(3) 0.005(3) -0.002(3) -0.001(3)
O20 0.025(4) 0.022(4) 0.031(4) 0.000 -0.002(3) 0.000
O21 0.055(4) 0.020(3) 0.037(3) -0.002(3) 0.005(3) 0.004(3)
O22 0.040(4) 0.030(3) 0.039(3) -0.005(3) -0.012(3) 0.006(3)
O23 0.048(4) 0.040(3) 0.049(4) 0.004(3) 0.017(3) -0.009(3)
O24 0.029(5) 0.040(5) 0.032(4) 0.000 -0.005(3) 0.000
O25 0.030(4) 0.026(4) 0.027(4) 0.000 -0.001(3) 0.000
O26 0.045(4) 0.045(4) 0.048(4) 0.010(3) -0.008(3) -0.013(3)
N1 0.052(6) 0.090(8) 0.047(5) -0.025(5) 0.011(4) 0.000(5)
N2 0.100(9) 0.041(5) 0.040(5) -0.008(4) -0.006(5) 0.009(5)
N3 0.083(8) 0.034(4) 0.071(6) 0.001(4) 0.038(6) 0.003(5)
N4 0.039(5) 0.053(5) 0.060(5) -0.005(4) 0.007(4) -0.004(4)
N5 0.056(6) 0.035(4) 0.063(6) -0.011(4) 0.004(4) 0.000(4)
N6 0.061(6) 0.030(4) 0.054(5) -0.008(4) -0.004(4) 0.012(4)
C1 0.063(9) 0.075(9) 0.100(11) -0.047(8) 0.014(8) -0.013(7)
C2 0.058(8) 0.049(6) 0.093(9) -0.017(7) 0.013(7) 0.016(6)
C3 0.124(13) 0.066(8) 0.045(6) -0.013(6) -0.023(7) 0.038(8)
C4 0.083(10) 0.061(7) 0.051(6) -0.014(6) -0.012(6) 0.010(7)
C5 0.052(7) 0.062(7) 0.082(9) -0.015(7) 0.011(6) -0.001(6)
C6 0.068(9) 0.075(9) 0.100(11) -0.019(8) 0.029(8) -0.018(7)
K1 0.063(2) 0.0560(19) 0.0327(14) 0.000 0.0069(14) 0.000
K2 0.061(2) 0.059(2) 0.0396(16) 0.000 0.0075(15) 0.000
Na1 0.079(6) 0.104(7) 0.079(6) 0.010(5) -0.014(5) 0.001(5)
Na2 0.066(6) 0.063(5) 0.103(7) -0.006(5) -0.006(5) -0.014(5)
Na3 0.109(8) 0.073(6) 0.078(6) 0.034(5) 0.014(6) -0.024(6)
Na4 0.101(7) 0.078(6) 0.108(7) 0.023(6) 0.017(6) -0.011(6)
O1W 0.138(8) 0.109(7) 0.110(7) 0.022(6) 0.025(6) 0.015(6)
O2W 0.174(10) 0.156(10) 0.179(10) -0.010(8) 0.001(8) 0.003(8)
O3W 0.082(8) 0.135(9) 0.074(7) 0.000 0.007(6) 0.000
O4W 0.090(6) 0.063(5) 0.049(4) -0.004(4) 0.011(4) -0.006(4)
O5W 0.131(10) 0.138(10) 0.119(9) 0.000 0.014(8) 0.000

loop_
_atom_type_symbol
_atom_type_description
_atom_type_scat_dispersion_real
_atom_type_scat_dispersion_imag
_atom_type_scat_source
C C 0.0033 0.0016 'International Tables Vol C Tables 4.2.6.8 and 6.1.1.4'
H H 0.0000 0.0000 'International Tables Vol C Tables 4.2.6.8 and 6.1.1.4'
Ge Ge 0.1547 1.8001 'International Tables Vol C Tables 4.2.6.8 and 6.1.1.4'
K K 0.2009 0.2494 'International Tables Vol C Tables 4.2.6.8 and 6.1.1.4'
N N 0.0061 0.0033 'International Tables Vol C Tables 4.2.6.8 and 6.1.1.4'
Nb Nb -2.0727 0.6215 'International Tables Vol C Tables 4.2.6.8 and 6.1.1.4'
O O 0.0106 0.0060 'International Tables Vol C Tables 4.2.6.8 and 6.1.1.4'
V V 0.3005 0.5294 'International Tables Vol C Tables 4.2.6.8 and 6.1.1.4'
Na Na 0.0362 0.0249 'International Tables Vol C Tables 4.2.6.8 and 6.1.1.4'
Cu Cu 0.3201 1.2651 'International Tables Vol C Tables 4.2.6.8 and 6.1.1.4'

loop_
_geom_angle_atom_site_label_1
_geom_angle_atom_site_label_2
_geom_angle_atom_site_label_3
_geom_angle
_geom_angle_site_symmetry_1
_geom_angle_site_symmetry_3
O21 Nb1 O4 99.0(3) . .
O21 Nb1 O22 98.9(3) . .
O4 Nb1 O22 95.3(3) . .
O21 Nb1 O14 100.8(3) . .
O4 Nb1 O14 86.5(2) . .
O22 Nb1 O14 159.7(2) . .
O21 Nb1 O8 100.8(3) . .
O4 Nb1 O8 159.8(2) . .
O22 Nb1 O8 85.0(3) . .
O14 Nb1 O8 86.5(2) . .
O21 Nb1 O11 169.0(2) . .
O4 Nb1 O11 74.1(2) . .
O22 Nb1 O11 73.6(2) . .
O14 Nb1 O11 87.5(2) . .
O8 Nb1 O11 86.8(2) . .
O21 Nb1 V1 102.9(2) . .
O4 Nb1 V1 46.66(19) . .
O22 Nb1 V1 138.4(2) . .
O14 Nb1 V1 39.85(17) . .
O8 Nb1 V1 124.22(18) . .
O11 Nb1 V1 78.83(15) . .
O21 Nb1 V2 103.0(2) . .
O4 Nb1 V2 137.52(19) . .
O22 Nb1 V2 45.8(2) . .
O14 Nb1 V2 123.55(18) . .
O8 Nb1 V2 39.15(18) . .
O11 Nb1 V2 77.80(15) . .
V1 Nb1 V2 151.92(8) . .
O15 Nb2 O10 99.9(3) . .
O15 Nb2 O25 100.7(3) . .
O10 Nb2 O25 91.6(3) . .
O15 Nb2 O14 99.3(2) . 6_565
O10 Nb2 O14 87.6(2) . 6_565
O25 Nb2 O14 159.8(2) . 6_565
O15 Nb2 O17 101.8(3) . .
O10 Nb2 O17 157.5(2) . .
O25 Nb2 O17 90.4(3) . .
O14 Nb2 O17 82.9(3) 6_565 .
O15 Nb2 O20 172.7(3) . .
O10 Nb2 O20 86.1(3) . .
O25 Nb2 O20 74.8(2) . .
O14 Nb2 O20 85.0(2) 6_565 .
O17 Nb2 O20 72.8(3) . .
O15 Nb2 V1 103.3(2) . 6_565
O10 Nb2 V1 122.98(18) . 6_565
O25 Nb2 V1 132.7(2) . 6_565
O14 Nb2 V1 37.74(17) 6_565 6_565
O17 Nb2 V1 45.1(2) . 6_565
O20 Nb2 V1 76.54(16) . 6_565
O15 Nb2 K2 85.8(2) . .
O10 Nb2 K2 47.76(18) . .
O25 Nb2 K2 49.8(2) . .
O14 Nb2 K2 135.07(18) 6_565 .
O17 Nb2 K2 140.1(2) . .
O20 Nb2 K2 95.29(17) . .
V1 Nb2 K2 168.77(8) 6_565 .
O18 Nb3 O6 101.2(3) . .
O18 Nb3 O13 99.6(3) . .
O6 Nb3 O13 92.6(3) . .
O18 Nb3 O19 99.5(3) . .
O6 Nb3 O19 87.2(3) . .
O13 Nb3 O19 160.5(2) . .
O18 Nb3 O22 100.0(3) . .
O6 Nb3 O22 157.4(3) . .
O13 Nb3 O22 91.2(3) . .
O19 Nb3 O22 81.9(3) . .
O18 Nb3 O11 170.8(3) . .
O6 Nb3 O11 87.0(3) . .
O13 Nb3 O11 75.6(2) . .
O19 Nb3 O11 84.9(2) . .
O22 Nb3 O11 72.5(2) . .
O18 Nb3 V2 102.9(2) . .
O6 Nb3 V2 122.7(3) . .
O13 Nb3 V2 132.39(17) . .
O19 Nb3 V2 37.98(18) . .
O22 Nb3 V2 43.9(2) . .
O11 Nb3 V2 75.63(15) . .
O18 Nb3 K1 87.6(2) . 1_556
O6 Nb3 K1 47.5(3) . 1_556
O13 Nb3 K1 50.17(17) . 1_556
O19 Nb3 K1 134.49(18) . 1_556
O22 Nb3 K1 141.4(2) . 1_556
O11 Nb3 K1 95.08(14) . 1_556
V2 Nb3 K1 167.66(7) . 1_556
O16 Nb4 O7 100.6(3) . .
O16 Nb4 O13 99.8(3) . .
O7 Nb4 O13 91.6(3) . .
O16 Nb4 O5 99.8(3) . .
O7 Nb4 O5 87.7(3) . .
O13 Nb4 O5 160.2(2) . .
O16 Nb4 O4 100.6(3) . .
O7 Nb4 O4 158.0(3) . .
O13 Nb4 O4 90.3(2) . .
O5 Nb4 O4 83.2(2) . .
O16 Nb4 O11 171.3(3) . .
O7 Nb4 O11 86.7(3) . .
O13 Nb4 O11 75.0(2) . .
O5 Nb4 O11 85.2(2) . .
O4 Nb4 O11 72.7(2) . .
O16 Nb4 V1 103.0(2) . .
O7 Nb4 V1 124.0(2) . .
O13 Nb4 V1 132.22(18) . .
O5 Nb4 V1 38.65(17) . .
O4 Nb4 V1 44.58(19) . .
O11 Nb4 V1 76.36(14) . .
O16 Nb4 K1 87.0(2) . 1_556
O7 Nb4 K1 46.7(2) . 1_556
O13 Nb4 K1 50.06(17) . 1_556
O5 Nb4 K1 134.20(16) . 1_556
O4 Nb4 K1 140.36(19) . 1_556
O11 Nb4 K1 94.70(14) . 1_556
V1 Nb4 K1 168.20(7) . 1_556
O23 Nb5 O10 101.2(3) . .
O23 Nb5 O12 99.6(3) . .
O10 Nb5 O12 91.8(3) . .
O23 Nb5 O8 99.6(3) . 6_565
O10 Nb5 O8 88.5(2) . 6_565
O12 Nb5 O8 160.3(3) . 6_565
O23 Nb5 O26 100.1(3) . .
O10 Nb5 O26 157.9(3) . .
O12 Nb5 O26 90.4(3) . .
O8 Nb5 O26 82.2(3) 6_565 .
O23 Nb5 O9 170.6(3) . .
O10 Nb5 O9 87.0(3) . .
O12 Nb5 O9 75.2(2) . .
O8 Nb5 O9 85.2(2) 6_565 .
O26 Nb5 O9 72.4(3) . .
O23 Nb5 V2 102.7(2) . 6_565
O10 Nb5 V2 123.23(18) . 6_565
O12 Nb5 V2 132.7(3) . 6_565
O8 Nb5 V2 37.11(18) 6_565 6_565
O26 Nb5 V2 45.1(2) . 6_565
O9 Nb5 V2 76.17(17) . 6_565
O23 Nb5 K2 87.2(2) . .
O10 Nb5 K2 46.03(18) . .
O12 Nb5 K2 51.0(3) . .
O8 Nb5 K2 134.30(18) 6_565 .
O26 Nb5 K2 141.4(2) . .
O9 Nb5 K2 95.28(17) . .
V2 Nb5 K2 167.43(8) 6_565 .
O24 Nb6 O5 100.5(3) . 6_565
O24 Nb6 O5 100.5(3) . .
O5 Nb6 O5 86.3(3) 6_565 .
O24 Nb6 O17 99.4(3) . 6_565
O5 Nb6 O17 159.7(3) 6_565 6_565
O5 Nb6 O17 85.9(3) . 6_565
O24 Nb6 O17 99.4(3) . .
O5 Nb6 O17 85.9(3) 6_565 .
O5 Nb6 O17 159.7(3) . .
O17 Nb6 O17 95.0(4) 6_565 .
O24 Nb6 O20 169.5(3) . .
O5 Nb6 O20 87.1(2) 6_565 .
O5 Nb6 O20 87.1(2) . .
O17 Nb6 O20 73.8(2) 6_565 .
O17 Nb6 O20 73.8(2) . .
O24 Nb6 V1 103.23(6) . 6_565
O5 Nb6 V1 39.70(17) 6_565 6_565
O5 Nb6 V1 123.75(17) . 6_565
O17 Nb6 V1 137.55(19) 6_565 6_565
O17 Nb6 V1 46.2(2) . 6_565
O20 Nb6 V1 77.98(6) . 6_565
O24 Nb6 V1 103.23(6) . .
O5 Nb6 V1 123.75(17) 6_565 .
O5 Nb6 V1 39.70(17) . .
O17 Nb6 V1 46.2(2) 6_565 .
O17 Nb6 V1 137.55(19) . .
O20 Nb6 V1 77.98(6) . .
V1 Nb6 V1 151.42(12) 6_565 .
O3 Nb7 O19 100.3(3) . 6_565
O3 Nb7 O19 100.3(3) . .
O19 Nb7 O19 87.9(4) 6_565 .
O3 Nb7 O26 99.9(3) . 6_565
O19 Nb7 O26 159.5(3) 6_565 6_565
O19 Nb7 O26 85.4(3) . 6_565
O3 Nb7 O26 99.9(3) . .
O19 Nb7 O26 85.4(3) 6_565 .
O19 Nb7 O26 159.5(3) . .
O26 Nb7 O26 94.3(4) 6_565 .
O3 Nb7 O9 169.2(4) . .
O19 Nb7 O9 87.4(2) 6_565 .
O19 Nb7 O9 87.4(2) . .
O26 Nb7 O9 73.0(2) 6_565 .
O26 Nb7 O9 73.0(2) . .
O3 Nb7 V2 103.71(7) . 6_565
O19 Nb7 V2 39.09(19) 6_565 6_565
O19 Nb7 V2 124.5(2) . 6_565
O26 Nb7 V2 136.7(2) 6_565 6_565
O26 Nb7 V2 46.3(2) . 6_565
O9 Nb7 V2 77.52(7) . 6_565
O3 Nb7 V2 103.71(7) . .
O19 Nb7 V2 124.5(2) 6_565 .
O19 Nb7 V2 39.09(19) . .
O26 Nb7 V2 46.3(2) 6_565 .
O26 Nb7 V2 136.7(2) . .
O9 Nb7 V2 77.52(7) . .
V2 Nb7 V2 150.65(13) 6_565 .
O20 Ge1 O11 110.3(2) . 6_565
O20 Ge1 O11 110.3(2) . .
O11 Ge1 O11 108.6(4) 6_565 .
O20 Ge1 O9 108.3(4) . .
O11 Ge1 O9 109.6(2) 6_565 .
O11 Ge1 O9 109.6(2) . .
N4 Cu1 N4 94.5(5) . 6_565
N4 Cu1 N1 177.9(4) . 6_565
N4 Cu1 N1 85.2(4) 6_565 6_565
N4 Cu1 N1 85.2(4) . .
N4 Cu1 N1 177.9(4) 6_565 .
N1 Cu1 N1 95.1(6) 6_565 .
N4 Cu1 O24 90.2(3) . .
N4 Cu1 O24 90.2(3) 6_565 .
N1 Cu1 O24 91.9(3) 6_565 .
N1 Cu1 O24 91.9(3) . .
N5 Cu2 N3 85.2(4) . .
N5 Cu2 N6 94.4(4) . .
N3 Cu2 N6 178.9(4) . .
N5 Cu2 N2 177.9(4) . .
N3 Cu2 N2 95.3(4) . .
N6 Cu2 N2 85.0(4) . .
N5 Cu2 O21 89.1(3) . .
N3 Cu2 O21 91.9(3) . .
N6 Cu2 O21 89.1(3) . .
N2 Cu2 O21 92.9(3) . .
O1 V1 O14 122.2(4) . .
O1 V1 O5 121.7(4) . .
O14 V1 O5 116.0(3) . .
O1 V1 O4 104.8(3) . .
O14 V1 O4 84.1(3) . .
O5 V1 O4 81.7(2) . .
O1 V1 O17 104.7(3) . 6_565
O14 V1 O17 81.0(3) . 6_565
O5 V1 O17 82.1(2) . 6_565
O4 V1 O17 150.5(3) . 6_565
O1 V1 Nb1 121.3(3) . .
O14 V1 Nb1 41.93(17) . .
O5 V1 Nb1 102.2(2) . .
O4 V1 Nb1 42.19(18) . .
O17 V1 Nb1 119.0(2) 6_565 .
O1 V1 Nb6 120.9(3) . .
O14 V1 Nb6 101.42(19) . .
O5 V1 Nb6 40.51(17) . .
O4 V1 Nb6 118.47(19) . .
O17 V1 Nb6 41.60(17) 6_565 .
Nb1 V1 Nb6 117.75(9) . .
O1 V1 Nb2 120.7(3) . 6_565
O14 V1 Nb2 39.81(17) . 6_565
O5 V1 Nb2 102.36(19) . 6_565
O4 V1 Nb2 120.0(2) . 6_565
O17 V1 Nb2 41.23(17) 6_565 6_565
Nb1 V1 Nb2 79.70(8) . 6_565
Nb6 V1 Nb2 69.78(6) . 6_565
O1 V1 Nb4 120.7(3) . .
O14 V1 Nb4 103.6(2) . .
O5 V1 Nb4 40.31(17) . .
O4 V1 Nb4 41.40(17) . .
O17 V1 Nb4 118.76(19) 6_565 .
Nb1 V1 Nb4 70.30(7) . .
Nb6 V1 Nb4 78.83(7) . .
Nb2 V1 Nb4 118.60(9) 6_565 .
O2 V2 O8 123.2(4) . .
O2 V2 O19 119.3(4) . .
O8 V2 O19 117.3(3) . .
O2 V2 O22 105.9(4) . .
O8 V2 O22 84.1(3) . .
O19 V2 O22 82.2(3) . .
O2 V2 O26 102.9(4) . 6_565
O8 V2 O26 81.4(3) . 6_565
O19 V2 O26 82.7(3) . 6_565
O22 V2 O26 151.2(3) . 6_565
O2 V2 Nb1 123.2(4) . .
O8 V2 Nb1 41.95(19) . .
O19 V2 Nb1 103.0(2) . .
O22 V2 Nb1 42.19(17) . .
O26 V2 Nb1 119.4(2) 6_565 .
O2 V2 Nb7 118.4(4) . .
O8 V2 Nb7 102.3(2) . .
O19 V2 Nb7 40.71(19) . .
O22 V2 Nb7 119.0(2) . .
O26 V2 Nb7 41.94(18) 6_565 .
Nb1 V2 Nb7 118.44(10) . .
O2 V2 Nb5 120.5(4) . 6_565
O8 V2 Nb5 39.75(18) . 6_565
O19 V2 Nb5 103.4(2) . 6_565
O22 V2 Nb5 120.1(2) . 6_565
O26 V2 Nb5 41.61(19) 6_565 6_565
Nb1 V2 Nb5 79.61(8) . 6_565
Nb7 V2 Nb5 70.42(7) . 6_565
O2 V2 Nb3 120.4(4) . .
O8 V2 Nb3 104.0(2) . .
O19 V2 Nb3 40.57(19) . .
O22 V2 Nb3 41.59(17) . .
O26 V2 Nb3 119.4(2) 6_565 .
Nb1 V2 Nb3 70.46(7) . .
Nb7 V2 Nb3 79.11(8) . .
Nb5 V2 Nb3 119.00(10) 6_565 .
V1 O1 Na2 176.6(5) . .
Nb1 O4 Nb4 119.3(3) . .
Nb1 O4 V1 91.2(3) . .
Nb4 O4 V1 94.0(3) . .
V1 O5 Nb6 99.8(3) . .
V1 O5 Nb4 101.0(3) . .
Nb6 O5 Nb4 148.8(3) . .
Nb3 O6 Nb3 152.0(5) 6_565 .
Nb3 O6 K1 102.4(3) 6_565 1_556
Nb3 O6 K1 102.4(3) . 1_556
Nb4 O7 Nb4 150.7(5) 6_565 .
Nb4 O7 K1 103.4(2) 6_565 1_556
Nb4 O7 K1 103.4(2) . 1_556
V2 O8 Nb1 98.9(3) . .
V2 O8 Nb5 103.1(3) . 6_565
Nb1 O8 Nb5 147.8(3) . 6_565
Ge1 O9 Nb7 122.3(4) . .
Ge1 O9 Nb5 123.3(3) . 6_565
Nb7 O9 Nb5 94.5(2) . 6_565
Ge1 O9 Nb5 123.3(3) . .
Nb7 O9 Nb5 94.5(2) . .
Nb5 O9 Nb5 90.7(3) 6_565 .
Nb5 O10 Nb2 151.0(3) . .
Nb5 O10 K2 104.8(2) . .
Nb2 O10 K2 102.0(2) . .
Ge1 O11 Nb1 122.7(3) . .
Ge1 O11 Nb3 124.2(3) . .
Nb1 O11 Nb3 94.00(19) . .
Ge1 O11 Nb4 123.1(3) . .
Nb1 O11 Nb4 93.5(2) . .
Nb3 O11 Nb4 90.56(18) . .
Nb5 O12 Nb5 118.5(4) . 6_565
Nb5 O12 K2 98.4(3) . .
Nb5 O12 K2 98.4(3) 6_565 .
Nb3 O13 Nb4 118.6(3) . .
Nb3 O13 Na3 117.9(4) . .
Nb4 O13 Na3 116.2(4) . .
Nb3 O13 K1 99.0(2) . 1_556
Nb4 O13 K1 98.8(2) . 1_556
Na3 O13 K1 99.5(3) . 1_556
V1 O14 Nb1 98.2(3) . .
V1 O14 Nb2 102.4(3) . 6_565
Nb1 O14 Nb2 148.9(3) . 6_565
Nb2 O15 Na1 136.2(4) . .
Nb4 O16 Na4 137.5(5) . .
Nb6 O17 Nb2 119.4(3) . .
Nb6 O17 V1 92.1(3) . 6_565
Nb2 O17 V1 93.6(3) . 6_565
V2 O19 Nb7 100.2(3) . .
V2 O19 Nb3 101.4(3) . .
Nb7 O19 Nb3 147.6(3) . .
Ge1 O20 Nb6 122.5(4) . .
Ge1 O20 Nb2 124.0(2) . 6_565
Nb6 O20 Nb2 93.5(2) . 6_565
Ge1 O20 Nb2 124.0(2) . .
Nb6 O20 Nb2 93.5(2) . .
Nb2 O20 Nb2 90.4(3) 6_565 .
Nb1 O21 Cu2 128.7(3) . .
Nb1 O22 Nb3 119.2(3) . .
Nb1 O22 V2 92.0(3) . .
Nb3 O22 V2 94.5(3) . .
Nb6 O24 Cu1 129.4(4) . .
Nb2 O25 Nb2 119.7(4) . 6_565
Nb2 O25 K2 99.3(3) . .
Nb2 O25 K2 99.3(3) 6_565 .
Nb7 O26 Nb5 119.7(3) . .
Nb7 O26 V2 91.8(3) . 6_565
Nb5 O26 V2 93.3(3) . 6_565
C1 N1 Cu1 108.1(7) . .
C3 N2 Cu2 109.5(7) . .
C6 N3 Cu2 109.6(7) . .
C2 N4 Cu1 107.8(7) . .
C5 N5 Cu2 108.7(7) . .
C4 N6 Cu2 108.3(7) . .
N1 C1 C2 107.9(10) . .
N4 C2 C1 104.1(11) . .
N2 C3 C4 107.2(10) . .
N6 C4 C3 107.6(12) . .
N5 C5 C6 107.2(12) . .
C5 C6 N3 105.6(10) . .
O4W K1 O4W 74.4(4) 6_565 .
O4W K1 O7 135.3(2) 6_565 1_554
O4W K1 O7 135.3(2) . 1_554
O4W K1 O3W 78.3(3) 6_565 .
O4W K1 O3W 78.3(3) . .
O7 K1 O3W 131.5(4) 1_554 .
O4W K1 O6 85.1(2) 6_565 1_554
O4W K1 O6 85.1(2) . 1_554
O7 K1 O6 69.3(3) 1_554 1_554
O3W K1 O6 159.2(4) . 1_554
O4W K1 O13 77.2(2) 6_565 6_564
O4W K1 O13 135.1(3) . 6_564
O7 K1 O13 58.24(14) 1_554 6_564
O3W K1 O13 128.34(14) . 6_564
O6 K1 O13 58.32(15) 1_554 6_564
O4W K1 O13 135.1(3) 6_565 1_554
O4W K1 O13 77.2(2) . 1_554
O7 K1 O13 58.24(14) 1_554 1_554
O3W K1 O13 128.34(14) . 1_554
O6 K1 O13 58.32(15) 1_554 1_554
O13 K1 O13 100.5(2) 6_564 1_554
O4W K1 O19W 139.9(4) 6_565 .
O4W K1 O19W 97.8(5) . .
O7 K1 O19W 77.5(4) 1_554 .
O3W K1 O19W 61.6(5) . .
O6 K1 O19W 134.1(4) 1_554 .
O13 K1 O19W 125.9(4) 6_564 .
O13 K1 O19W 77.6(4) 1_554 .
O4W K1 O19W 97.8(5) 6_565 6_565
O4W K1 O19W 139.9(4) . 6_565
O7 K1 O19W 77.5(4) 1_554 6_565
O3W K1 O19W 61.6(5) . 6_565
O6 K1 O19W 134.1(4) 1_554 6_565
O13 K1 O19W 77.6(4) 6_564 6_565
O13 K1 O19W 125.9(4) 1_554 6_565
O19W K1 O19W 62.8(8) . 6_565
O4W K1 Nb3 70.76(18) 6_565 6_564
O4W K1 Nb3 105.8(2) . 6_564
O7 K1 Nb3 68.97(17) 1_554 6_564
O3W K1 Nb3 145.98(16) . 6_564
O6 K1 Nb3 30.11(4) 1_554 6_564
O13 K1 Nb3 30.87(12) 6_564 6_564
O13 K1 Nb3 84.73(13) 1_554 6_564
O19W K1 Nb3 146.5(4) . 6_564
O19W K1 Nb3 108.3(4) 6_565 6_564
O4W K1 Nb3 105.8(2) 6_565 1_554
O4W K1 Nb3 70.76(18) . 1_554
O7 K1 Nb3 68.97(17) 1_554 1_554
O3W K1 Nb3 145.98(16) . 1_554
O6 K1 Nb3 30.11(4) 1_554 1_554
O13 K1 Nb3 84.73(13) 6_564 1_554
O13 K1 Nb3 30.87(12) 1_554 1_554
O19W K1 Nb3 108.3(4) . 1_554
O19W K1 Nb3 146.5(4) 6_565 1_554
Nb3 K1 Nb3 59.78(6) 6_564 1_554
O4W K1 Nb4 153.9(2) 6_565 1_554
O4W K1 Nb4 107.40(17) . 1_554
O7 K1 Nb4 29.87(3) 1_554 1_554
O3W K1 Nb4 127.8(3) . 1_554
O6 K1 Nb4 69.29(16) 1_554 1_554
O13 K1 Nb4 84.61(13) 6_564 1_554
O13 K1 Nb4 31.15(12) 1_554 1_554
O19W K1 Nb4 66.2(4) . 1_554
O19W K1 Nb4 96.5(4) 6_565 1_554
Nb3 K1 Nb4 84.01(6) 6_564 1_554
Nb3 K1 Nb4 53.26(4) 1_554 1_554
O4W K2 O4W 74.2(4) . 6_565
O4W K2 O5W 72.9(4) . .
O4W K2 O5W 72.9(4) 6_565 .
O4W K2 O10 132.0(3) . .
O4W K2 O10 89.8(2) 6_565 .
O5W K2 O10 145.15(15) . .
O4W K2 O10 89.8(2) . 6_565
O4W K2 O10 132.0(3) 6_565 6_565
O5W K2 O10 145.15(16) . 6_565
O10 K2 O10 67.9(2) . 6_565
O4W K2 O25 74.1(2) . .
O4W K2 O25 74.1(2) 6_565 .
O5W K2 O25 138.3(5) . .
O10 K2 O25 57.94(18) . .
O10 K2 O25 57.94(18) 6_565 .
O4W K2 O12 141.55(19) . .
O4W K2 O12 141.55(19) 6_565 .
O5W K2 O12 122.6(5) . .
O10 K2 O12 56.95(17) . .
O10 K2 O12 56.95(17) 6_565 .
O25 K2 O12 99.1(2) . .
O4W K2 O14W 138.3(8) . 6_565
O4W K2 O14W 80.9(8) 6_565 6_565
O5W K2 O14W 68.0(8) . 6_565
O10 K2 O14W 79.7(8) . 6_565
O10 K2 O14W 131.2(8) 6_565 6_565
O25 K2 O14W 130.0(8) . 6_565
O12 K2 O14W 75.0(8) . 6_565
O4W K2 O14W 80.9(8) . .
O4W K2 O14W 138.3(8) 6_565 .
O5W K2 O14W 68.0(8) . .
O10 K2 O14W 131.2(8) . .
O10 K2 O14W 79.7(8) 6_565 .
O25 K2 O14W 130.0(8) . .
O12 K2 O14W 75.0(8) . .
O14W K2 O14W 97.1(16) 6_565 .
O4W K2 Nb2 102.8(2) . .
O4W K2 Nb2 71.28(18) 6_565 .
O5W K2 Nb2 143.6(3) . .
O10 K2 Nb2 30.19(13) . .
O10 K2 Nb2 68.76(14) 6_565 .
O25 K2 Nb2 30.88(8) . .
O12 K2 Nb2 83.80(16) . .
O14W K2 Nb2 100.1(8) 6_565 .
O14W K2 Nb2 148.2(7) . .
O4W K2 Nb2 71.28(18) . 6_565
O4W K2 Nb2 102.8(2) 6_565 6_565
O5W K2 Nb2 143.6(3) . 6_565
O10 K2 Nb2 68.76(14) . 6_565
O10 K2 Nb2 30.19(13) 6_565 6_565
O25 K2 Nb2 30.88(8) . 6_565
O12 K2 Nb2 83.80(16) . 6_565
O14W K2 Nb2 148.2(7) 6_565 6_565
O14W K2 Nb2 100.1(8) . 6_565
Nb2 K2 Nb2 53.45(5) . 6_565
O4W K2 Nb5 154.5(2) . .
O4W K2 Nb5 111.75(18) 6_565 .
O5W K2 Nb5 132.5(4) . .
O10 K2 Nb5 29.16(12) . .
O10 K2 Nb5 67.62(13) 6_565 .
O25 K2 Nb5 83.60(15) . .
O12 K2 Nb5 30.51(8) . .
O14W K2 Nb5 66.4(7) 6_565 .
O14W K2 Nb5 105.1(8) . .
Nb2 K2 Nb5 59.05(5) . .
Nb2 K2 Nb5 83.25(7) 6_565 .
O15 Na1 O18W 126.3(6) . 4
O15 Na1 Na3 103.3(5) . 6_564
O18W Na1 Na3 96.6(6) 4 6_564
O15 Na1 O19W 126.0(6) . 6_565
O18W Na1 O19W 106.1(7) 4 6_565
Na3 Na1 O19W 80.3(6) 6_564 6_565
O15 Na1 K1 85.2(3) . .
O18W Na1 K1 148.4(5) 4 .
Na3 Na1 K1 69.7(3) 6_564 .
O19W Na1 K1 44.9(5) 6_565 .
O1 Na2 O7W 126.1(7) . 7
O1 Na2 O2W 121.3(6) . .
O7W Na2 O2W 76.3(7) 7 .
O1 Na2 Na2 116.7(5) . 2
O7W Na2 Na2 104.4(6) 7 2
O2W Na2 Na2 104.2(7) . 2
O13 Na3 O9W 138.7(8) . .
O13 Na3 Na1 112.0(5) . 6_566
O9W Na3 Na1 94.0(7) . 6_566
O13 Na3 O15W 97.1(6) . .
O9W Na3 O15W 103.1(9) . .
Na1 Na3 O15W 110.7(6) 6_566 .
O13 Na3 Na4 93.5(4) . .
O9W Na3 Na4 57.6(7) . .
Na1 Na3 Na4 82.4(5) 6_566 .
O15W Na3 Na4 158.3(7) . .
O13 Na3 K1 42.0(2) . 1_556
O9W Na3 K1 154.8(8) . 1_556
Na1 Na3 K1 71.6(4) 6_566 1_556
O15W Na3 K1 101.4(6) . 1_556
Na4 Na3 K1 99.1(4) . 1_556
O2W Na4 O16 127.6(7) 2 .
O2W Na4 Na3 155.9(7) 2 .
O16 Na4 Na3 70.8(4) . .
Na4 O2W Na2 126.8(8) 2 .
K1 O4W K2 105.7(3) . .
Na1 O19W K1 92.3(7) 6_565 .

loop_
_geom_bond_atom_site_label_1
_geom_bond_atom_site_label_2
_geom_bond_distance
_geom_bond_site_symmetry_2
Nb1 O21 1.758(6) .
Nb1 O4 1.987(6) .
Nb1 O22 1.988(6) .
Nb1 O14 1.997(6) .
Nb1 O8 2.002(6) .
Nb1 O11 2.363(5) .
Nb1 V1 2.957(3) .
Nb1 V2 2.959(3) .
Nb2 O15 1.785(6) .
Nb2 O10 1.941(6) .
Nb2 O25 1.963(4) .
Nb2 O14 2.003(5) 6_565
Nb2 O17 2.017(6) .
Nb2 O20 2.391(5) .
Nb2 V1 3.055(3) 6_565
Nb2 K2 3.774(3) .
Nb3 O18 1.774(6) .
Nb3 O6 1.941(2) .
Nb3 O13 1.963(6) .
Nb3 O19 2.026(6) .
Nb3 O22 2.033(6) .
Nb3 O11 2.381(6) .
Nb3 V2 3.053(3) .
Nb3 K1 3.779(3) 1_556
Nb4 O16 1.774(6) .
Nb4 O7 1.939(2) .
Nb4 O13 1.982(6) .
Nb4 O5 2.015(6) .
Nb4 O4 2.027(6) .
Nb4 O11 2.392(6) .
Nb4 V1 3.057(3) .
Nb4 K1 3.787(3) 1_556
Nb5 O23 1.781(6) .
Nb5 O10 1.934(6) .
Nb5 O12 1.970(4) .
Nb5 O8 2.004(6) 6_565
Nb5 O26 2.030(7) .
Nb5 O9 2.379(6) .
Nb5 V2 3.052(3) 6_565
Nb5 K2 3.837(3) .
Nb6 O24 1.778(9) .
Nb6 O5 1.978(6) 6_565
Nb6 O5 1.978(6) .
Nb6 O17 1.994(6) 6_565
Nb6 O17 1.994(6) .
Nb6 O20 2.366(8) .
Nb6 V1 3.001(3) 6_565
Nb6 V1 3.001(3) .
Nb7 O3 1.782(10) .
Nb7 O19 1.983(6) 6_565
Nb7 O19 1.983(6) .
Nb7 O26 2.001(7) 6_565
Nb7 O26 2.001(7) .
Nb7 O9 2.369(8) .
Nb7 V2 2.993(3) 6_565
Nb7 V2 2.993(3) .
Ge1 O20 1.733(8) .
Ge1 O11 1.734(5) 6_565
Ge1 O11 1.734(5) .
Ge1 O9 1.742(8) .
Cu1 N4 2.017(9) .
Cu1 N4 2.017(9) 6_565
Cu1 N1 2.032(10) 6_565
Cu1 N1 2.032(10) .
Cu1 O24 2.336(8) .
Cu2 N5 2.004(9) .
Cu2 N3 2.004(10) .
Cu2 N6 2.009(9) .
Cu2 N2 2.018(10) .
Cu2 O21 2.375(6) .
V1 O1 1.602(8) .
V1 O14 1.915(6) .
V1 O5 1.945(6) .
V1 O4 2.151(7) .
V1 O17 2.169(7) 6_565
V1 Nb2 3.055(3) 6_565
V2 O2 1.511(9) .
V2 O8 1.891(7) .
V2 O19 1.917(7) .
V2 O22 2.124(8) .
V2 O26 2.165(8) 6_565
V2 Nb5 3.052(3) 6_565
O1 Na2 2.762(12) .
O6 Nb3 1.941(2) 6_565
O6 K1 2.853(9) 1_556
O7 Nb4 1.939(2) 6_565
O7 K1 2.833(9) 1_556
O8 Nb5 2.004(6) 6_565
O9 Nb5 2.379(6) 6_565
O10 K2 2.857(6) .
O12 Nb5 1.970(4) 6_565
O12 K2 3.017(10) .
O13 Na3 2.734(11) .
O13 K1 2.938(6) 1_556
O14 Nb2 2.003(5) 6_565
O15 Na1 2.727(13) .
O16 Na4 2.731(14) .
O17 V1 2.169(7) 6_565
O20 Nb2 2.391(5) 6_565
O25 Nb2 1.963(4) 6_565
O25 K2 2.921(9) .
O26 V2 2.165(8) 6_565
N1 C1 1.504(17) .
N2 C3 1.491(18) .
N3 C6 1.551(18) .
N4 C2 1.522(14) .
N5 C5 1.495(15) .
N6 C4 1.474(16) .
C1 C2 1.546(19) .
C3 C4 1.539(17) .
C5 C6 1.532(19) .
K1 O4W 2.793(9) 6_565
K1 O4W 2.793(9) .
K1 O7 2.833(9) 1_554
K1 O3W 2.842(15) .
K1 O6 2.853(9) 1_554
K1 O13 2.938(6) 6_564
K1 O13 2.938(6) 1_554
K1 O19W 3.09(2) .
K1 O19W 3.09(2) 6_565
K1 Nb3 3.779(3) 6_564
K1 Nb3 3.779(3) 1_554
K1 Nb4 3.787(3) 1_554
K2 O4W 2.799(9) .
K2 O4W 2.799(9) 6_565
K2 O5W 2.84(2) .
K2 O10 2.857(6) 6_565
K2 O14W 3.10(4) 6_565
K2 O14W 3.10(4) .
K2 Nb2 3.774(3) 6_565
Na1 O18W 2.79(2) 4
Na1 Na3 2.890(18) 6_564
Na1 O19W 2.98(2) 6_565
Na2 O7W 2.80(3) 7
Na2 O2W 2.83(2) .
Na2 Na2 2.83(2) 2
Na3 O9W 2.78(3) .
Na3 Na1 2.890(18) 6_566
Na3 O15W 2.94(3) .
Na3 Na4 3.54(2) .
Na3 K1 4.332(12) 1_556
Na4 O2W 2.64(2) 2
O2W Na4 2.64(2) 2
O7W Na2 2.80(3) 7
O17W O17W 1.26(6) 6_565
O18W Na1 2.79(2) 4_545
O19W Na1 2.98(2) 6_565
